data_4026022
loop_
_publ_author_name
'K. V. Sajna'
'Ramesh Kotikalapudi'
'Manab Chakravarty'
'N. N. Bhuvan Kumar'
'K. C. Kumara Swamy'

_publ_section_title
;
 Cycloaddition Reactions of Allenylphosphonates and Related Allenes with
 Dialkyl Acetylenedicarboxylates, 1,3-Diphenylisobenzofuran, and
 Anthracene
;
_journal_name_full 'Journal of Organic Chemistry'
_journal_page_first 920
_journal_page_last 938
_journal_paper_doi 10.1021/jo102240u
_journal_volume 76
_journal_year 2011
_chemical_formula_sum 'C34 H31 O4 P'
_chemical_formula_weight 534.56
_chemical_name_systematic
; 
 ? 
;
_space_group_IT_number 14
_symmetry_cell_setting monoclinic
_symmetry_space_group_name_Hall '-P 2ybc'
_symmetry_space_group_name_H-M 'P 1 21/c 1'
_atom_sites_solution_hydrogens geom
_atom_sites_solution_primary direct
_atom_sites_solution_secondary difmap
_audit_creation_method SHELXL-97
_cell_angle_alpha 90.00
_cell_angle_beta 112.545(16)
_cell_angle_gamma 90.00
_cell_formula_units_Z 4
_cell_length_a 11.7888(17)
_cell_length_b 14.997(2)
_cell_length_c 16.960(4)
_cell_measurement_temperature 296(2)
_cell_volume 2769.3(9)
_computing_cell_refinement 'CrysAlisPro, Oxford Diffraction Ltd.'
_computing_data_collection 'CrysAlisPro, Oxford Diffraction Ltd.'
_computing_data_reduction 'CrysAlisPro, Oxford Diffraction Ltd.'
_computing_structure_refinement 'SHELXL-97 (Sheldrick, 1997)'
_computing_structure_solution 'SHELXS-97 (Sheldrick, 1990)'
_diffrn_ambient_temperature 296(2)
_diffrn_measured_fraction_theta_full 0.998
_diffrn_measured_fraction_theta_max 0.998
_diffrn_measurement_device_type 'Xcalibur, Eos, Gemini'
_diffrn_measurement_method '\w scans'
_diffrn_radiation_monochromator graphite
_diffrn_radiation_source 'fine-focus sealed tube'
_diffrn_radiation_type MoK\a
_diffrn_radiation_wavelength 0.71073
_diffrn_reflns_av_R_equivalents 0.0215
_diffrn_reflns_av_sigmaI/netI 0.0225
_diffrn_reflns_limit_h_max 14
_diffrn_reflns_limit_h_min -12
_diffrn_reflns_limit_k_max 14
_diffrn_reflns_limit_k_min -17
_diffrn_reflns_limit_l_max 16
_diffrn_reflns_limit_l_min -20
_diffrn_reflns_number 11933
_diffrn_reflns_theta_full 25.00
_diffrn_reflns_theta_max 25.00
_diffrn_reflns_theta_min 3.27
_diffrn_standards_decay_% none
_diffrn_standards_interval_count 'not applicable'
_diffrn_standards_interval_time 'not applicable'
_diffrn_standards_number 'not applicable'
_exptl_absorpt_coefficient_mu 0.137
_exptl_absorpt_correction_T_max 0.9810
_exptl_absorpt_correction_T_min 0.9704
_exptl_absorpt_correction_type multi-scan
_exptl_absorpt_process_details 'CrysAlisPro, Oxford Diffraction Ltd.'
_exptl_crystal_colour colorless
_exptl_crystal_density_diffrn 1.282
_exptl_crystal_description Block
_exptl_crystal_F_000 1128
_exptl_crystal_size_max 0.22
_exptl_crystal_size_mid 0.18
_exptl_crystal_size_min 0.14
_refine_diff_density_max 0.253
_refine_diff_density_min -0.306
_refine_diff_density_rms 0.035
_refine_ls_extinction_method none
_refine_ls_goodness_of_fit_ref 1.031
_refine_ls_hydrogen_treatment constr
_refine_ls_matrix_type full
_refine_ls_number_parameters 354
_refine_ls_number_reflns 4861
_refine_ls_number_restraints 0
_refine_ls_restrained_S_all 1.031
_refine_ls_R_factor_all 0.0508
_refine_ls_R_factor_gt 0.0350
_refine_ls_shift/su_max 0.001
_refine_ls_shift/su_mean 0.000
_refine_ls_structure_factor_coef Fsqd
_refine_ls_weighting_details 'calc w=1/[\s^2^(Fo^2^)+(0.0453P)^2^+0.7068P] where P=(Fo^2^+2Fc^2^)/3'
_refine_ls_weighting_scheme calc
_refine_ls_wR_factor_gt 0.0857
_refine_ls_wR_factor_ref 0.0913
_reflns_number_gt 3794
_reflns_number_total 4861
_reflns_threshold_expression >2sigma(I)
_cod_data_source_file jo102240u_si_002_07.cif
_cod_data_source_block compd-44a
_cod_original_cell_volume 2769.3(8)
_cod_database_code 4026022

loop_
_symmetry_equiv_pos_as_xyz
'x, y, z'
'-x, y+1/2, -z+1/2'
'-x, -y, -z'
'x, -y-1/2, z-1/2'

loop_
_atom_site_label
_atom_site_type_symbol
_atom_site_fract_x
_atom_site_fract_y
_atom_site_fract_z
_atom_site_U_iso_or_equiv
_atom_site_adp_type
_atom_site_occupancy
_atom_site_symmetry_multiplicity
_atom_site_calc_flag
_atom_site_refinement_flags
P1 P 0.78852(4) 0.88224(3) 0.35552(3) 0.03115(12) Uani 1 1 d .
O1 O 0.86809(12) 0.88177(8) 0.30728(9) 0.0534(4) Uani 1 1 d .
O2 O 0.85479(11) 0.91629(8) 0.44994(8) 0.0482(3) Uani 1 1 d .
O3 O 0.67259(10) 0.94378(7) 0.31389(7) 0.0363(3) Uani 1 1 d .
O4 O 0.58633(9) 0.65907(7) 0.29749(7) 0.0305(3) Uani 1 1 d .
C1 C 0.82133(18) 0.99243(12) 0.48893(11) 0.0455(4) Uani 1 1 d .
H1A H 0.8957 1.0219 0.5264 0.055 Uiso 1 1 calc R
H1B H 0.7780 0.9715 0.5238 0.055 Uiso 1 1 calc R
C2 C 0.74132(17) 1.06000(11) 0.42512(11) 0.0412(4) Uani 1 1 d .
C3 C 0.63317(16) 1.01083(12) 0.35974(11) 0.0413(4) Uani 1 1 d .
H3A H 0.5859 0.9824 0.3886 0.050 Uiso 1 1 calc R
H3B H 0.5802 1.0534 0.3193 0.050 Uiso 1 1 calc R
C4 C 0.81570(19) 1.11023(13) 0.38262(13) 0.0519(5) Uani 1 1 d .
H4A H 0.8863 1.1369 0.4257 0.078 Uiso 1 1 calc R
H4B H 0.7656 1.1559 0.3461 0.078 Uiso 1 1 calc R
H4C H 0.8419 1.0694 0.3494 0.078 Uiso 1 1 calc R
C5 C 0.6909(3) 1.12577(16) 0.47332(16) 0.0777(7) Uani 1 1 d .
H5A H 0.6409 1.0941 0.4973 0.117 Uiso 1 1 calc R
H5B H 0.6422 1.1704 0.4345 0.117 Uiso 1 1 calc R
H5C H 0.7580 1.1538 0.5182 0.117 Uiso 1 1 calc R
C6 C 0.73188(13) 0.76942(10) 0.36724(9) 0.0270(3) Uani 1 1 d .
C7 C 0.83293(14) 0.71357(10) 0.43412(10) 0.0309(3) Uani 1 1 d .
C8 C 0.80437(18) 0.65156(13) 0.48458(13) 0.0545(5) Uani 1 1 d .
H8 H 0.7233 0.6447 0.4792 0.065 Uiso 1 1 calc R
C9 C 0.8958(2) 0.59971(17) 0.54294(17) 0.0804(8) Uani 1 1 d .
H9 H 0.8752 0.5585 0.5763 0.097 Uiso 1 1 calc R
C10 C 1.0167(2) 0.60847(16) 0.55218(15) 0.0670(6) Uani 1 1 d .
H10 H 1.0776 0.5739 0.5917 0.080 Uiso 1 1 calc R
C11 C 1.04574(17) 0.66875(14) 0.50234(13) 0.0524(5) Uani 1 1 d .
H11 H 1.1269 0.6748 0.5078 0.063 Uiso 1 1 calc R
C12 C 0.95576(15) 0.72069(12) 0.44396(11) 0.0403(4) Uani 1 1 d .
H12 H 0.9774 0.7612 0.4106 0.048 Uiso 1 1 calc R
C13 C 0.67409(13) 0.71366(10) 0.27815(10) 0.0288(3) Uani 1 1 d .
C14 C 0.75944(14) 0.65467(11) 0.25318(10) 0.0324(4) Uani 1 1 d .
C15 C 0.75446(16) 0.56241(12) 0.26010(12) 0.0427(4) Uani 1 1 d .
H15 H 0.6986 0.5368 0.2800 0.051 Uiso 1 1 calc R
C16 C 0.83321(18) 0.50821(13) 0.23723(13) 0.0515(5) Uani 1 1 d .
H16 H 0.8297 0.4467 0.2425 0.062 Uiso 1 1 calc R
C17 C 0.91574(17) 0.54432(14) 0.20711(12) 0.0504(5) Uani 1 1 d .
H17 H 0.9684 0.5078 0.1926 0.061 Uiso 1 1 calc R
C18 C 0.91944(17) 0.63604(14) 0.19870(12) 0.0504(5) Uani 1 1 d .
H18 H 0.9737 0.6609 0.1770 0.060 Uiso 1 1 calc R
C19 C 0.84317(15) 0.69135(13) 0.22221(11) 0.0421(4) Uani 1 1 d .
H19 H 0.8479 0.7529 0.2173 0.050 Uiso 1 1 calc R
C20 C 0.58688(14) 0.77520(10) 0.21021(10) 0.0303(3) Uani 1 1 d .
C21 C 0.59184(16) 0.81633(12) 0.13861(10) 0.0385(4) Uani 1 1 d .
H21 H 0.6595 0.8089 0.1239 0.046 Uiso 1 1 calc R
C22 C 0.49296(17) 0.86906(13) 0.08915(11) 0.0473(5) Uani 1 1 d .
H22 H 0.4937 0.8960 0.0400 0.057 Uiso 1 1 calc R
C23 C 0.39349(17) 0.88191(12) 0.11227(12) 0.0472(5) Uani 1 1 d .
H23 H 0.3292 0.9185 0.0790 0.057 Uiso 1 1 calc R
C24 C 0.38795(15) 0.84107(11) 0.18448(11) 0.0404(4) Uani 1 1 d .
H24 H 0.3211 0.8499 0.1999 0.049 Uiso 1 1 calc R
C25 C 0.48511(14) 0.78692(10) 0.23258(10) 0.0308(3) Uani 1 1 d .
C26 C 0.51309(14) 0.73020(10) 0.31333(10) 0.0300(3) Uani 1 1 d .
C27 C 0.40739(14) 0.69256(11) 0.33190(10) 0.0323(4) Uani 1 1 d .
C28 C 0.39713(15) 0.60124(12) 0.34249(11) 0.0376(4) Uani 1 1 d .
H28 H 0.4582 0.5630 0.3408 0.045 Uiso 1 1 calc R
C29 C 0.29646(17) 0.56690(13) 0.35558(12) 0.0465(5) Uani 1 1 d .
H29 H 0.2903 0.5058 0.3622 0.056 Uiso 1 1 calc R
C30 C 0.20570(17) 0.62268(14) 0.35883(12) 0.0513(5) Uani 1 1 d .
H30 H 0.1379 0.5992 0.3668 0.062 Uiso 1 1 calc R
C31 C 0.21555(16) 0.71387(14) 0.35014(13) 0.0506(5) Uani 1 1 d .
H31 H 0.1547 0.7517 0.3530 0.061 Uiso 1 1 calc R
C32 C 0.31627(15) 0.74898(13) 0.33720(12) 0.0426(4) Uani 1 1 d .
H32 H 0.3230 0.8103 0.3321 0.051 Uiso 1 1 calc R
C33 C 0.61557(13) 0.77761(10) 0.38728(10) 0.0281(3) Uani 1 1 d .
C34 C 0.60709(16) 0.80912(11) 0.45754(11) 0.0390(4) Uani 1 1 d .
H34A H 0.6769 0.8296 0.5020 0.047 Uiso 1 1 calc R
H34B H 0.5313 0.8108 0.4625 0.047 Uiso 1 1 calc R

loop_
_atom_site_aniso_label
_atom_site_aniso_U_11
_atom_site_aniso_U_22
_atom_site_aniso_U_33
_atom_site_aniso_U_23
_atom_site_aniso_U_13
_atom_site_aniso_U_12
P1 0.0306(2) 0.0270(2) 0.0367(2) -0.00037(18) 0.01383(18) -0.00291(17)
O1 0.0595(8) 0.0398(7) 0.0801(10) 0.0008(7) 0.0481(8) -0.0080(6)
O2 0.0446(7) 0.0352(7) 0.0446(7) -0.0064(6) -0.0054(6) 0.0053(5)
O3 0.0404(6) 0.0307(6) 0.0314(6) 0.0006(5) 0.0066(5) 0.0016(5)
O4 0.0296(6) 0.0276(6) 0.0390(6) -0.0034(5) 0.0184(5) -0.0021(4)
C1 0.0564(11) 0.0410(10) 0.0337(10) -0.0054(8) 0.0112(9) -0.0047(9)
C2 0.0541(11) 0.0316(9) 0.0380(9) -0.0036(8) 0.0177(8) 0.0037(8)
C3 0.0421(10) 0.0371(10) 0.0456(10) 0.0045(8) 0.0179(8) 0.0092(8)
C4 0.0624(12) 0.0371(11) 0.0495(11) 0.0005(9) 0.0141(10) -0.0100(9)
C5 0.109(2) 0.0583(15) 0.0750(16) -0.0153(12) 0.0450(16) 0.0162(13)
C6 0.0270(8) 0.0277(8) 0.0284(8) 0.0002(6) 0.0128(6) -0.0013(6)
C7 0.0320(8) 0.0283(8) 0.0315(8) -0.0018(7) 0.0112(7) 0.0006(7)
C8 0.0443(11) 0.0543(12) 0.0662(13) 0.0250(10) 0.0226(10) 0.0064(9)
C9 0.0759(16) 0.0763(17) 0.0912(19) 0.0551(15) 0.0343(14) 0.0206(13)
C10 0.0564(13) 0.0694(15) 0.0650(14) 0.0255(12) 0.0120(11) 0.0254(11)
C11 0.0349(10) 0.0574(12) 0.0578(12) 0.0028(10) 0.0098(9) 0.0124(9)
C12 0.0346(9) 0.0420(10) 0.0443(10) 0.0044(8) 0.0150(8) 0.0029(8)
C13 0.0277(8) 0.0294(8) 0.0324(8) -0.0025(7) 0.0149(7) -0.0035(6)
C14 0.0292(8) 0.0380(9) 0.0298(8) -0.0053(7) 0.0112(7) 0.0014(7)
C15 0.0445(10) 0.0387(10) 0.0499(11) -0.0019(8) 0.0236(9) 0.0035(8)
C16 0.0553(12) 0.0434(11) 0.0571(12) -0.0085(9) 0.0229(10) 0.0097(9)
C17 0.0428(10) 0.0645(14) 0.0438(11) -0.0147(10) 0.0164(9) 0.0150(9)
C18 0.0392(10) 0.0701(14) 0.0489(11) -0.0091(10) 0.0249(9) 0.0017(9)
C19 0.0392(9) 0.0465(11) 0.0457(10) -0.0060(8) 0.0220(8) -0.0015(8)
C20 0.0297(8) 0.0302(8) 0.0294(8) -0.0056(7) 0.0096(7) -0.0038(6)
C21 0.0398(9) 0.0444(10) 0.0318(9) -0.0023(8) 0.0142(8) -0.0048(8)
C22 0.0529(11) 0.0505(12) 0.0317(9) 0.0056(8) 0.0087(8) -0.0052(9)
C23 0.0397(10) 0.0439(11) 0.0449(11) 0.0055(9) 0.0017(8) 0.0021(8)
C24 0.0311(9) 0.0403(10) 0.0457(10) -0.0030(8) 0.0100(8) 0.0011(7)
C25 0.0286(8) 0.0305(8) 0.0309(8) -0.0061(7) 0.0086(7) -0.0048(7)
C26 0.0284(8) 0.0282(8) 0.0360(9) -0.0036(7) 0.0152(7) 0.0003(6)
C27 0.0269(8) 0.0389(10) 0.0326(9) -0.0060(7) 0.0131(7) -0.0049(7)
C28 0.0368(9) 0.0395(10) 0.0391(9) -0.0002(8) 0.0174(8) -0.0032(7)
C29 0.0493(11) 0.0462(11) 0.0496(11) -0.0022(9) 0.0251(9) -0.0140(9)
C30 0.0389(10) 0.0691(14) 0.0523(12) -0.0099(10) 0.0245(9) -0.0213(10)
C31 0.0335(9) 0.0658(13) 0.0588(12) -0.0150(10) 0.0248(9) -0.0035(9)
C32 0.0364(9) 0.0425(10) 0.0528(11) -0.0103(8) 0.0216(8) -0.0042(8)
C33 0.0274(8) 0.0263(8) 0.0318(8) 0.0032(7) 0.0128(7) 0.0000(6)
C34 0.0377(9) 0.0458(10) 0.0383(9) -0.0065(8) 0.0199(8) -0.0065(8)

loop_
_atom_type_symbol
_atom_type_description
_atom_type_scat_dispersion_real
_atom_type_scat_dispersion_imag
_atom_type_scat_source
C C 0.0033 0.0016 'International Tables Vol C Tables 4.2.6.8 and 6.1.1.4'
H H 0.0000 0.0000 'International Tables Vol C Tables 4.2.6.8 and 6.1.1.4'
O O 0.0106 0.0060 'International Tables Vol C Tables 4.2.6.8 and 6.1.1.4'
P P 0.1023 0.0942 'International Tables Vol C Tables 4.2.6.8 and 6.1.1.4'

loop_
_geom_angle_atom_site_label_1
_geom_angle_atom_site_label_2
_geom_angle_atom_site_label_3
_geom_angle
O1 P1 O2 113.34(8)
O1 P1 O3 112.63(7)
O2 P1 O3 105.84(6)
O1 P1 C6 112.93(7)
O2 P1 C6 104.20(7)
O3 P1 C6 107.23(7)
C1 O2 P1 127.21(11)
C3 O3 P1 124.53(10)
C13 O4 C26 98.76(11)
O2 C1 C2 113.86(14)
O2 C1 H1A 108.8
C2 C1 H1A 108.8
O2 C1 H1B 108.8
C2 C1 H1B 108.8
H1A C1 H1B 107.7
C1 C2 C3 108.30(14)
C1 C2 C4 110.66(16)
C3 C2 C4 111.51(15)
C1 C2 C5 108.08(16)
C3 C2 C5 108.14(17)
C4 C2 C5 110.04(16)
O3 C3 C2 112.03(13)
O3 C3 H3A 109.2
C2 C3 H3A 109.2
O3 C3 H3B 109.2
C2 C3 H3B 109.2
H3A C3 H3B 107.9
C2 C4 H4A 109.5
C2 C4 H4B 109.5
H4A C4 H4B 109.5
C2 C4 H4C 109.5
H4A C4 H4C 109.5
H4B C4 H4C 109.5
C2 C5 H5A 109.5
C2 C5 H5B 109.5
H5A C5 H5B 109.5
C2 C5 H5C 109.5
H5A C5 H5C 109.5
H5B C5 H5C 109.5
C33 C6 C7 112.58(12)
C33 C6 C13 98.89(11)
C7 C6 C13 109.52(12)
C33 C6 P1 109.77(10)
C7 C6 P1 111.47(10)
C13 C6 P1 114.06(10)
C8 C7 C12 117.54(16)
C8 C7 C6 121.05(14)
C12 C7 C6 121.36(14)
C9 C8 C7 120.57(19)
C9 C8 H8 119.7
C7 C8 H8 119.7
C10 C9 C8 120.9(2)
C10 C9 H9 119.6
C8 C9 H9 119.6
C11 C10 C9 119.05(19)
C11 C10 H10 120.5
C9 C10 H10 120.5
C10 C11 C12 120.68(18)
C10 C11 H11 119.7
C12 C11 H11 119.7
C11 C12 C7 121.25(17)
C11 C12 H12 119.4
C7 C12 H12 119.4
O4 C13 C14 109.91(12)
O4 C13 C20 100.34(11)
C14 C13 C20 117.97(13)
O4 C13 C6 99.25(11)
C14 C13 C6 118.14(12)
C20 C13 C6 108.11(12)
C15 C14 C19 118.81(15)
C15 C14 C13 120.16(15)
C19 C14 C13 121.03(15)
C14 C15 C16 120.09(17)
C14 C15 H15 120.0
C16 C15 H15 120.0
C17 C16 C15 121.05(18)
C17 C16 H16 119.5
C15 C16 H16 119.5
C16 C17 C18 119.02(17)
C16 C17 H17 120.5
C18 C17 H17 120.5
C17 C18 C19 120.92(18)
C17 C18 H18 119.5
C19 C18 H18 119.5
C18 C19 C14 120.08(18)
C18 C19 H19 120.0
C14 C19 H19 120.0
C21 C20 C25 120.70(15)
C21 C20 C13 133.61(14)
C25 C20 C13 105.69(13)
C20 C21 C22 118.35(16)
C20 C21 H21 120.8
C22 C21 H21 120.8
C23 C22 C21 120.83(17)
C23 C22 H22 119.6
C21 C22 H22 119.6
C22 C23 C24 121.20(17)
C22 C23 H23 119.4
C24 C23 H23 119.4
C25 C24 C23 117.93(16)
C25 C24 H24 121.0
C23 C24 H24 121.0
C24 C25 C20 120.96(15)
C24 C25 C26 134.07(15)
C20 C25 C26 104.97(13)
O4 C26 C27 111.05(12)
O4 C26 C25 100.39(11)
C27 C26 C25 118.77(13)
O4 C26 C33 98.77(11)
C27 C26 C33 117.10(13)
C25 C26 C33 107.65(12)
C28 C27 C32 118.72(15)
C28 C27 C26 120.99(14)
C32 C27 C26 120.28(15)
C29 C28 C27 120.50(16)
C29 C28 H28 119.8
C27 C28 H28 119.8
C30 C29 C28 120.46(18)
C30 C29 H29 119.8
C28 C29 H29 119.8
C29 C30 C31 119.86(17)
C29 C30 H30 120.1
C31 C30 H30 120.1
C30 C31 C32 120.13(18)
C30 C31 H31 119.9
C32 C31 H31 119.9
C31 C32 C27 120.32(17)
C31 C32 H32 119.8
C27 C32 H32 119.8
C34 C33 C6 127.58(15)
C34 C33 C26 126.32(14)
C6 C33 C26 105.68(12)
C33 C34 H34A 120.0
C33 C34 H34B 120.0
H34A C34 H34B 120.0

loop_
_geom_bond_atom_site_label_1
_geom_bond_atom_site_label_2
_geom_bond_distance
P1 O1 1.4621(13)
P1 O2 1.5736(13)
P1 O3 1.5742(12)
P1 C6 1.8573(15)
O2 C1 1.448(2)
O3 C3 1.452(2)
O4 C13 1.4521(17)
O4 C26 1.4606(18)
C1 C2 1.518(3)
C1 H1A 0.9700
C1 H1B 0.9700
C2 C3 1.521(2)
C2 C4 1.530(3)
C2 C5 1.539(3)
C3 H3A 0.9700
C3 H3B 0.9700
C4 H4A 0.9600
C4 H4B 0.9600
C4 H4C 0.9600
C5 H5A 0.9600
C5 H5B 0.9600
C5 H5C 0.9600
C6 C33 1.539(2)
C6 C7 1.540(2)
C6 C13 1.630(2)
C7 C8 1.390(2)
C7 C12 1.397(2)
C8 C9 1.389(3)
C8 H8 0.9300
C9 C10 1.379(3)
C9 H9 0.9300
C10 C11 1.368(3)
C10 H10 0.9300
C11 C12 1.381(3)
C11 H11 0.9300
C12 H12 0.9300
C13 C14 1.517(2)
C13 C20 1.526(2)
C14 C15 1.392(2)
C14 C19 1.397(2)
C15 C16 1.396(2)
C15 H15 0.9300
C16 C17 1.372(3)
C16 H16 0.9300
C17 C18 1.385(3)
C17 H17 0.9300
C18 C19 1.389(2)
C18 H18 0.9300
C19 H19 0.9300
C20 C21 1.383(2)
C20 C25 1.401(2)
C21 C22 1.392(3)
C21 H21 0.9300
C22 C23 1.385(3)
C22 H22 0.9300
C23 C24 1.393(3)
C23 H23 0.9300
C24 C25 1.386(2)
C24 H24 0.9300
C25 C26 1.537(2)
C26 C27 1.507(2)
C26 C33 1.542(2)
C27 C28 1.393(2)
C27 C32 1.397(2)
C28 C29 1.387(2)
C28 H28 0.9300
C29 C30 1.376(3)
C29 H29 0.9300
C30 C31 1.385(3)
C30 H30 0.9300
C31 C32 1.391(2)
C31 H31 0.9300
C32 H32 0.9300
C33 C34 1.321(2)
C34 H34A 0.9300
C34 H34B 0.9300
